data_4025557
loop_
_publ_author_name
'Hikaru Yanai'
'Yasuhiro Yoshino'
'Arata Takahashi'
'Takeo Taguchi'

_publ_contact_author_address
;
School of Pharmacy, Tokyo University of Pharmacy and Life Sciences,
1432-1 Horinouchi, Hachioji, Tokyo 192-0392, Japan
;
_publ_contact_author_email yanai@toyaku.ac.jp
_publ_contact_author_name 'Hikaru Yanai'
_publ_section_title
;
 Carbon Acid Induced Mukaiyama Aldol Type Reaction of Sterically Hindered
 Ketones
;
_journal_name_full 'Journal of Organic Chemistry'
_journal_page_first 5375
_journal_page_last 5378
_journal_paper_doi 10.1021/jo100915e
_journal_volume 75
_journal_year 2010
_chemical_absolute_configuration unk
_chemical_formula_moiety 'C16 H28 O3 S Si'
_chemical_formula_sum 'C16 H28 O3 S Si'
_chemical_formula_weight 328.53
_chemical_melting_point 95.2
_chemical_name_systematic
; 
(R*)-5-((3R*,4R*)-4-(tert-butyldimethylsilyloxy)-
3-methyltetrahydro-2H-thiopyran-4-yl)furan-2(5H)-one
;
_space_group_IT_number 2
_symmetry_cell_setting triclinic
_symmetry_space_group_name_Hall '-P 1'
_symmetry_space_group_name_H-M 'P -1'
_atom_sites_solution_hydrogens geom
_atom_sites_solution_primary direct
_atom_sites_solution_secondary difmap
_audit_creation_date '03 Mar 10'
_audit_creation_method SHELXL-97
_cell_angle_alpha 95.5640(10)
_cell_angle_beta 92.9930(10)
_cell_angle_gamma 99.9130(10)
_cell_formula_units_Z 2
_cell_length_a 7.8568(9)
_cell_length_b 9.3124(10)
_cell_length_c 12.7551(14)
_cell_measurement_temperature 90
_cell_volume 912.71(17)
_computing_cell_refinement 'APEX2 (Bruker AXS, 2006)'
_computing_data_collection 'APEX2 (Bruker AXS, 2006)'
_computing_data_reduction 'SAINT (Bruker AXS, 2004)'
_computing_molecular_graphics 'XSHEL (Bruker AXS,2002)'
_computing_publication_material 'XCIF (Bruker AXS, 2001)'
_computing_structure_refinement 'SHELXL-97 (Sheldrick, 1997)'
_computing_structure_solution 'SHELXS-97 (Sheldrick, 1997)'
_diffrn_ambient_temperature 90
_diffrn_detector_area_resol_mean 8.333
_diffrn_measured_fraction_theta_full 0.975
_diffrn_measured_fraction_theta_max 0.975
_diffrn_measurement_device_type 'Bruker APEXII CCD area detector'
_diffrn_measurement_method 'phi and omega scans'
_diffrn_radiation_monochromator 'Bruker Helios multilayer confocal mirror'
_diffrn_radiation_source 'Bruker TXS fine-focus rotating anode'
_diffrn_radiation_type MoK\a
_diffrn_radiation_wavelength 0.71073
_diffrn_reflns_av_R_equivalents 0.0244
_diffrn_reflns_av_sigmaI/netI 0.0298
_diffrn_reflns_limit_h_max 10
_diffrn_reflns_limit_h_min -10
_diffrn_reflns_limit_k_max 12
_diffrn_reflns_limit_k_min -12
_diffrn_reflns_limit_l_max 16
_diffrn_reflns_limit_l_min -16
_diffrn_reflns_number 10625
_diffrn_reflns_theta_full 27.67
_diffrn_reflns_theta_max 27.67
_diffrn_reflns_theta_min 1.61
_exptl_absorpt_coefficient_mu 0.250
_exptl_absorpt_correction_T_max 0.9658
_exptl_absorpt_correction_T_min 0.9540
_exptl_absorpt_correction_type analytical
_exptl_absorpt_process_details
;
Crystal Faces plugin in Bruker APEX2 software
;
_exptl_crystal_colour Cololess
_exptl_crystal_density_diffrn 1.195
_exptl_crystal_density_method 'not measured'
_exptl_crystal_description Block
_exptl_crystal_F_000 356
_exptl_crystal_size_max 0.19
_exptl_crystal_size_mid 0.16
_exptl_crystal_size_min 0.14
_refine_diff_density_max 0.421
_refine_diff_density_min -0.277
_refine_diff_density_rms 0.043
_refine_ls_extinction_method none
_refine_ls_goodness_of_fit_ref 1.066
_refine_ls_hydrogen_treatment constr
_refine_ls_matrix_type full
_refine_ls_number_parameters 313
_refine_ls_number_reflns 4160
_refine_ls_number_restraints 580
_refine_ls_restrained_S_all 1.014
_refine_ls_R_factor_all 0.0423
_refine_ls_R_factor_gt 0.0348
_refine_ls_shift/su_max 0.001
_refine_ls_shift/su_mean 0.000
_refine_ls_structure_factor_coef Fsqd
_refine_ls_weighting_details 'calc w=1/[\s^2^(Fo^2^)+(0.0419P)^2^+0.2818P] where P=(Fo^2^+2Fc^2^)/3'
_refine_ls_weighting_scheme calc
_refine_ls_wR_factor_gt 0.0871
_refine_ls_wR_factor_ref 0.0906
_reflns_number_gt 3590
_reflns_number_total 4160
_reflns_threshold_expression >2sigma(I)
_cod_data_source_file jo100915e_si_003.cif
_cod_data_source_block 3e-Si-maj
_cod_original_sg_symbol_Hall '-P 1 '
_cod_original_sg_symbol_H-M 'P -1 '
_cod_database_code 4025557

loop_
_symmetry_equiv_pos_as_xyz
'x, y, z'
'-x, -y, -z'

loop_
_atom_site_label
_atom_site_type_symbol
_atom_site_fract_x
_atom_site_fract_y
_atom_site_fract_z
_atom_site_U_iso_or_equiv
_atom_site_adp_type
_atom_site_occupancy
_atom_site_symmetry_multiplicity
_atom_site_calc_flag
_atom_site_refinement_flags
_atom_site_disorder_assembly
_atom_site_disorder_group
C11 C 0.70520(18) 0.10094(15) 0.94277(10) 0.0254(3) Uani 1 1 d U . .
H11A H 0.8080 0.1596 0.9826 0.038 Uiso 1 1 calc R . .
H11B H 0.6655 0.0135 0.9780 0.038 Uiso 1 1 calc R . .
H11C H 0.6130 0.1594 0.9394 0.038 Uiso 1 1 calc R . .
C12 C 0.93421(17) -0.06823(15) 0.81440(11) 0.0240(3) Uani 1 1 d U . .
H12A H 0.9657 -0.0969 0.7430 0.036 Uiso 1 1 calc R . .
H12B H 0.8922 -0.1563 0.8484 0.036 Uiso 1 1 calc R . .
H12C H 1.0361 -0.0108 0.8559 0.036 Uiso 1 1 calc R . .
C13 C 0.56161(15) -0.06059(14) 0.72499(10) 0.0178(2) Uani 1 1 d U . .
C14 C 0.42421(17) 0.03735(16) 0.71467(12) 0.0269(3) Uani 1 1 d U . .
H14A H 0.4716 0.1231 0.6796 0.040 Uiso 1 1 calc R . .
H14B H 0.3917 0.0697 0.7851 0.040 Uiso 1 1 calc R . .
H14C H 0.3217 -0.0183 0.6728 0.040 Uiso 1 1 calc R . .
C15 C 0.61132(18) -0.11075(16) 0.61418(10) 0.0253(3) Uani 1 1 d U . .
H15A H 0.5087 -0.1671 0.5728 0.038 Uiso 1 1 calc R . .
H15B H 0.6999 -0.1724 0.6201 0.038 Uiso 1 1 calc R . .
H15C H 0.6571 -0.0247 0.5789 0.038 Uiso 1 1 calc R . .
C16 C 0.48248(17) -0.19594(14) 0.77721(10) 0.0231(3) Uani 1 1 d U . .
H16A H 0.3834 -0.2515 0.7322 0.035 Uiso 1 1 calc R . .
H16B H 0.4438 -0.1647 0.8462 0.035 Uiso 1 1 calc R . .
H16C H 0.5697 -0.2581 0.7865 0.035 Uiso 1 1 calc R . .
C1A C 0.9432(8) 0.3098(6) 0.7393(2) 0.0138(6) Uani 0.7754(12) 1 d PDU A 1
C2A C 0.9972(2) 0.39136(17) 0.85231(12) 0.0172(3) Uani 0.7754(12) 1 d PU A 1
H2 H 0.8913 0.4145 0.8856 0.021 Uiso 0.7754(12) 1 calc PR A 1
C3A C 1.1311(2) 0.52889(18) 0.86011(13) 0.0209(3) Uani 0.7754(12) 1 d PU A 1
H3 H 1.1175 0.6154 0.8292 0.025 Uiso 0.7754(12) 1 calc PR A 1
C4A C 1.2708(2) 0.51139(19) 0.91660(14) 0.0217(4) Uani 0.7754(12) 1 d PU A 1
H4 H 1.3733 0.5825 0.9327 0.026 Uiso 0.7754(12) 1 calc PR A 1
C5A C 1.2392(8) 0.3584(4) 0.9513(5) 0.0167(7) Uani 0.7754(12) 1 d PU A 1
C6A C 0.8782(2) 0.41777(18) 0.66809(12) 0.0194(3) Uani 0.7754(12) 1 d PDU A 1
H6 H 0.9764 0.4996 0.6613 0.023 Uiso 0.7754(12) 1 calc PR A 1
C7A C 0.8182(3) 0.3394(3) 0.55788(18) 0.0217(5) Uani 0.7754(12) 1 d PDU A 1
H7A H 0.7685 0.4079 0.5156 0.026 Uiso 0.7754(12) 1 calc PR A 1
H7B H 0.7249 0.2554 0.5647 0.026 Uiso 0.7754(12) 1 calc PR A 1
C8A C 1.0624(2) 0.16802(18) 0.58658(12) 0.0191(3) Uani 0.7754(12) 1 d PDU A 1
H8A H 0.9716 0.0820 0.5931 0.023 Uiso 0.7754(12) 1 calc PR A 1
H8B H 1.1671 0.1314 0.5637 0.023 Uiso 0.7754(12) 1 calc PR A 1
C9A C 1.1048(2) 0.25778(17) 0.69409(12) 0.0166(3) Uani 0.7754(12) 1 d PDU A 1
H9A H 1.1945 0.3445 0.6874 0.020 Uiso 0.7754(12) 1 calc PR A 1
H9B H 1.1528 0.1977 0.7441 0.020 Uiso 0.7754(12) 1 calc PR A 1
C10A C 0.7284(3) 0.4831(2) 0.71355(16) 0.0296(4) Uani 0.7754(12) 1 d PU A 1
H10A H 0.6912 0.5500 0.6659 0.044 Uiso 0.7754(12) 1 calc PR A 1
H10B H 0.7668 0.5372 0.7829 0.044 Uiso 0.7754(12) 1 calc PR A 1
H10C H 0.6314 0.4041 0.7210 0.044 Uiso 0.7754(12) 1 calc PR A 1
C1B C 0.954(3) 0.316(2) 0.7329(7) 0.0211(19) Uani 0.2246(12) 1 d PDU A 2
C2B C 1.1201(7) 0.2888(6) 0.7731(4) 0.0186(11) Uani 0.2246(12) 1 d PU A 2
H2BA H 1.1528 0.2044 0.7289 0.022 Uiso 0.2246(12) 1 calc PR A 2
C3B C 1.2592(8) 0.4215(7) 0.7749(5) 0.0262(13) Uani 0.2246(12) 1 d PU A 2
H3BA H 1.2924 0.4700 0.7150 0.031 Uiso 0.2246(12) 1 calc PR A 2
C4B C 1.3294(9) 0.4612(8) 0.8733(6) 0.0280(13) Uani 0.2246(12) 1 d PU A 2
H4BA H 1.4274 0.5365 0.8915 0.034 Uiso 0.2246(12) 1 calc PR A 2
C5B C 1.247(3) 0.3840(18) 0.9420(17) 0.020(2) Uani 0.2246(12) 1 d PU A 2
C6B C 0.9427(7) 0.3516(6) 0.6182(4) 0.0209(11) Uani 0.2246(12) 1 d PDU A 2
H6BA H 1.0125 0.4519 0.6169 0.025 Uiso 0.2246(12) 1 calc PR A 2
C7B C 0.7594(9) 0.3563(9) 0.5726(6) 0.0220(16) Uani 0.2246(12) 1 d PDU A 2
H7BA H 0.6872 0.2580 0.5723 0.026 Uiso 0.2246(12) 1 calc PR A 2
H7BB H 0.7655 0.3786 0.4984 0.026 Uiso 0.2246(12) 1 calc PR A 2
C8B C 0.6788(7) 0.4304(7) 0.7734(4) 0.0244(12) Uani 0.2246(12) 1 d PDU A 2
H8BA H 0.6385 0.5005 0.8257 0.029 Uiso 0.2246(12) 1 calc PR A 2
H8BB H 0.6044 0.3334 0.7746 0.029 Uiso 0.2246(12) 1 calc PR A 2
C9B C 0.8669(7) 0.4193(6) 0.8055(4) 0.0212(11) Uani 0.2246(12) 1 d PDU A 2
H9BA H 0.8702 0.3869 0.8772 0.025 Uiso 0.2246(12) 1 calc PR A 2
H9BB H 0.9376 0.5189 0.8104 0.025 Uiso 0.2246(12) 1 calc PR A 2
C10B C 1.0273(8) 0.2454(7) 0.5456(5) 0.0247(13) Uani 0.2246(12) 1 d PU A 2
H10D H 1.0225 0.2728 0.4734 0.037 Uiso 0.2246(12) 1 calc PR A 2
H10E H 0.9646 0.1450 0.5463 0.037 Uiso 0.2246(12) 1 calc PR A 2
H10F H 1.1484 0.2511 0.5711 0.037 Uiso 0.2246(12) 1 calc PR A 2
O1 O 0.81290(11) 0.18804(10) 0.74025(7) 0.0231(2) Uani 1 1 d U . .
O2A O 1.07583(18) 0.29660(15) 0.91577(11) 0.0181(3) Uani 0.7754(12) 1 d PU A 1
O3A O 1.33270(19) 0.30242(16) 1.00302(11) 0.0292(3) Uani 0.7754(12) 1 d PU A 1
O2B O 1.1201(6) 0.2597(5) 0.8829(4) 0.0177(9) Uani 0.2246(12) 1 d PU A 2
O3B O 1.2636(7) 0.3575(6) 1.0364(4) 0.0300(11) Uani 0.2246(12) 1 d PU A 2
S1A S 0.98815(6) 0.27319(5) 0.48743(4) 0.02563(14) Uani 0.7754(12) 1 d PDU A 1
S1B S 0.6551(2) 0.48954(19) 0.64409(14) 0.0361(5) Uani 0.2246(12) 1 d PDU A 2
Si1 Si 0.76046(4) 0.04452(4) 0.80669(3) 0.01610(10) Uani 1 1 d U A .

loop_
_atom_site_aniso_label
_atom_site_aniso_U_11
_atom_site_aniso_U_22
_atom_site_aniso_U_33
_atom_site_aniso_U_23
_atom_site_aniso_U_13
_atom_site_aniso_U_12
C11 0.0258(7) 0.0273(7) 0.0204(6) 0.0004(5) 0.0026(5) -0.0019(6)
C12 0.0199(6) 0.0263(7) 0.0272(7) 0.0092(6) 0.0007(5) 0.0044(5)
C13 0.0153(6) 0.0194(6) 0.0184(6) 0.0030(5) 0.0016(4) 0.0014(5)
C14 0.0168(6) 0.0271(7) 0.0362(8) 0.0054(6) -0.0019(5) 0.0023(5)
C15 0.0247(7) 0.0302(7) 0.0179(6) 0.0013(5) 0.0003(5) -0.0021(6)
C16 0.0226(6) 0.0212(6) 0.0232(6) 0.0015(5) 0.0035(5) -0.0023(5)
C1A 0.0144(12) 0.0127(11) 0.0156(10) 0.0054(8) 0.0046(8) 0.0031(11)
C2A 0.0189(7) 0.0159(7) 0.0170(7) 0.0009(6) 0.0028(6) 0.0034(6)
C3A 0.0268(8) 0.0148(7) 0.0199(7) -0.0014(6) 0.0032(6) 0.0012(6)
C4A 0.0242(9) 0.0183(8) 0.0193(8) -0.0001(7) 0.0012(7) -0.0043(7)
C5A 0.0195(11) 0.0113(14) 0.0174(13) 0.0057(10) 0.0024(9) -0.0050(11)
C6A 0.0225(8) 0.0153(7) 0.0207(8) 0.0045(6) -0.0011(6) 0.0033(6)
C7A 0.0248(12) 0.0192(9) 0.0213(10) 0.0054(7) -0.0040(9) 0.0045(9)
C8A 0.0232(8) 0.0194(8) 0.0154(7) 0.0023(7) 0.0033(6) 0.0052(7)
C9A 0.0165(7) 0.0183(7) 0.0151(8) 0.0021(6) 0.0022(6) 0.0024(6)
C10A 0.0297(10) 0.0243(9) 0.0378(11) 0.0043(8) -0.0011(9) 0.0136(8)
C1B 0.022(3) 0.015(3) 0.019(3) -0.003(3) 0.001(3) -0.011(3)
C2B 0.020(2) 0.018(2) 0.016(2) 0.0013(19) 0.0021(18) -0.0003(19)
C3B 0.022(3) 0.028(3) 0.025(3) 0.009(2) 0.000(2) -0.005(2)
C4B 0.023(3) 0.026(3) 0.030(3) 0.007(2) -0.006(2) -0.009(2)
C5B 0.016(3) 0.021(4) 0.018(3) 0.002(3) -0.007(3) -0.003(3)
C6B 0.026(2) 0.016(2) 0.019(2) 0.0029(19) 0.002(2) -0.002(2)
C7B 0.028(4) 0.021(3) 0.019(3) 0.005(2) 0.001(3) 0.006(3)
C8B 0.024(3) 0.024(3) 0.028(3) 0.001(2) 0.002(2) 0.013(2)
C9B 0.025(2) 0.017(2) 0.021(2) 0.000(2) 0.000(2) 0.004(2)
C10B 0.029(3) 0.035(3) 0.013(3) 0.005(3) 0.005(2) 0.011(3)
O1 0.0171(4) 0.0231(5) 0.0273(5) 0.0114(4) -0.0045(4) -0.0045(4)
O2A 0.0189(7) 0.0179(7) 0.0155(7) 0.0030(5) -0.0002(5) -0.0022(5)
O3A 0.0284(7) 0.0291(7) 0.0275(7) 0.0080(6) -0.0083(6) -0.0024(6)
O2B 0.018(2) 0.017(2) 0.018(2) 0.0040(17) -0.0016(17) 0.0010(17)
O3B 0.031(3) 0.033(3) 0.023(2) 0.009(2) -0.0074(19) -0.002(2)
S1A 0.0367(3) 0.0254(2) 0.0148(2) 0.00508(18) 0.00170(18) 0.00408(19)
S1B 0.0451(11) 0.0303(9) 0.0368(10) 0.0038(7) -0.0086(8) 0.0214(8)
Si1 0.01417(17) 0.01748(18) 0.01633(17) 0.00441(13) 0.00140(12) 0.00040(12)

loop_
_atom_type_symbol
_atom_type_description
_atom_type_scat_dispersion_real
_atom_type_scat_dispersion_imag
_atom_type_scat_source
C C 0.0033 0.0016 'International Tables Vol C Tables 4.2.6.8 and 6.1.1.4'
H H 0.0000 0.0000 'International Tables Vol C Tables 4.2.6.8 and 6.1.1.4'
O O 0.0106 0.0060 'International Tables Vol C Tables 4.2.6.8 and 6.1.1.4'
Si Si 0.0817 0.0704 'International Tables Vol C Tables 4.2.6.8 and 6.1.1.4'
S S 0.1246 0.1234 'International Tables Vol C Tables 4.2.6.8 and 6.1.1.4'

loop_
_geom_angle_atom_site_label_1
_geom_angle_atom_site_label_2
_geom_angle_atom_site_label_3
_geom_angle
_geom_angle_site_symmetry_1
_geom_angle_site_symmetry_3
_geom_angle_publ_flag
Si1 C11 H11A 109.5 . . ?
Si1 C11 H11B 109.5 . . ?
H11A C11 H11B 109.5 . . ?
Si1 C11 H11C 109.5 . . ?
H11A C11 H11C 109.5 . . ?
H11B C11 H11C 109.5 . . ?
Si1 C12 H12A 109.5 . . ?
Si1 C12 H12B 109.5 . . ?
H12A C12 H12B 109.5 . . ?
Si1 C12 H12C 109.5 . . ?
H12A C12 H12C 109.5 . . ?
H12B C12 H12C 109.5 . . ?
C16 C13 C15 108.87(10) . . ?
C16 C13 C14 108.40(10) . . ?
C15 C13 C14 108.97(11) . . ?
C16 C13 Si1 110.61(9) . . ?
C15 C13 Si1 109.77(8) . . ?
C14 C13 Si1 110.18(9) . . ?
C13 C14 H14A 109.5 . . ?
C13 C14 H14B 109.5 . . ?
H14A C14 H14B 109.5 . . ?
C13 C14 H14C 109.5 . . ?
H14A C14 H14C 109.5 . . ?
H14B C14 H14C 109.5 . . ?
C13 C15 H15A 109.5 . . ?
C13 C15 H15B 109.5 . . ?
H15A C15 H15B 109.5 . . ?
C13 C15 H15C 109.5 . . ?
H15A C15 H15C 109.5 . . ?
H15B C15 H15C 109.5 . . ?
C13 C16 H16A 109.5 . . ?
C13 C16 H16B 109.5 . . ?
H16A C16 H16B 109.5 . . ?
C13 C16 H16C 109.5 . . ?
H16A C16 H16C 109.5 . . ?
H16B C16 H16C 109.5 . . ?
O1 C1A C6A 109.0(4) . . ?
O1 C1A C9A 108.6(3) . . ?
C6A C1A C9A 109.8(2) . . ?
O1 C1A C2A 112.3(2) . . ?
C6A C1A C2A 108.8(3) . . ?
C9A C1A C2A 108.3(4) . . ?
O2A C2A C3A 103.74(13) . . ?
O2A C2A C1A 109.14(15) . . ?
C3A C2A C1A 116.9(3) . . ?
O2A C2A H2 108.9 . . ?
C3A C2A H2 108.9 . . ?
C1A C2A H2 108.9 . . ?
C4A C3A C2A 109.75(15) . . ?
C4A C3A H3 125.1 . . ?
C2A C3A H3 125.1 . . ?
C3A C4A C5A 108.3(3) . . ?
C3A C4A H4 125.8 . . ?
C5A C4A H4 125.8 . . ?
O3A C5A O2A 124.8(3) . . ?
O3A C5A C4A 128.5(4) . . ?
O2A C5A C4A 106.6(4) . . ?
C10A C6A C7A 108.67(15) . . ?
C10A C6A C1A 112.31(18) . . ?
C7A C6A C1A 110.1(2) . . ?
C10A C6A H6 108.6 . . ?
C7A C6A H6 108.6 . . ?
C1A C6A H6 108.6 . . ?
C6A C7A S1A 114.05(14) . . ?
C6A C7A H7A 108.7 . . ?
S1A C7A H7A 108.7 . . ?
C6A C7A H7B 108.7 . . ?
S1A C7A H7B 108.7 . . ?
H7A C7A H7B 107.6 . . ?
C9A C8A S1A 112.34(11) . . ?
C9A C8A H8A 109.1 . . ?
S1A C8A H8A 109.1 . . ?
C9A C8A H8B 109.1 . . ?
S1A C8A H8B 109.1 . . ?
H8A C8A H8B 107.9 . . ?
C8A C9A C1A 112.3(2) . . ?
C8A C9A H9A 109.2 . . ?
C1A C9A H9A 109.2 . . ?
C8A C9A H9B 109.2 . . ?
C1A C9A H9B 109.2 . . ?
H9A C9A H9B 107.9 . . ?
C6A C10A H10A 109.5 . . ?
C6A C10A H10B 109.5 . . ?
H10A C10A H10B 109.5 . . ?
C6A C10A H10C 109.5 . . ?
H10A C10A H10C 109.5 . . ?
H10B C10A H10C 109.5 . . ?
C2B C1B O1 111.3(9) . . ?
C2B C1B C6B 116.0(12) . . ?
O1 C1B C6B 106.4(14) . . ?
C2B C1B C9B 116.0(12) . . ?
O1 C1B C9B 92.7(11) . . ?
C6B C1B C9B 111.7(7) . . ?
O2B C2B C1B 112.3(6) . . ?
O2B C2B C3B 103.3(5) . . ?
C1B C2B C3B 111.6(10) . . ?
O2B C2B H2BA 109.8 . . ?
C1B C2B H2BA 109.8 . . ?
C3B C2B H2BA 109.8 . . ?
C4B C3B C2B 109.7(5) . . ?
C4B C3B H3BA 125.1 . . ?
C2B C3B H3BA 125.1 . . ?
C5B C4B C3B 112.1(10) . . ?
C5B C4B H4BA 123.9 . . ?
C3B C4B H4BA 123.9 . . ?
O3B C5B C4B 140.7(17) . . ?
O3B C5B O2B 108.0(12) . . ?
C4B C5B O2B 108.6(14) . . ?
C1B C6B C7B 114.8(10) . . ?
C1B C6B C10B 111.2(6) . . ?
C7B C6B C10B 110.0(5) . . ?
C1B C6B H6BA 106.8 . . ?
C7B C6B H6BA 106.8 . . ?
C10B C6B H6BA 106.8 . . ?
C6B C7B S1B 114.0(5) . . ?
C6B C7B H7BA 108.7 . . ?
S1B C7B H7BA 108.7 . . ?
C6B C7B H7BB 108.7 . . ?
S1B C7B H7BB 108.7 . . ?
H7BA C7B H7BB 107.6 . . ?
C9B C8B S1B 112.5(4) . . ?
C9B C8B H8BA 109.1 . . ?
S1B C8B H8BA 109.1 . . ?
C9B C8B H8BB 109.1 . . ?
S1B C8B H8BB 109.1 . . ?
H8BA C8B H8BB 107.8 . . ?
C8B C9B C1B 116.9(10) . . ?
C8B C9B H9BA 108.1 . . ?
C1B C9B H9BA 108.1 . . ?
C8B C9B H9BB 108.1 . . ?
C1B C9B H9BB 108.1 . . ?
H9BA C9B H9BB 107.3 . . ?
C6B C10B H10D 109.5 . . ?
C6B C10B H10E 109.5 . . ?
H10D C10B H10E 109.5 . . ?
C6B C10B H10F 109.5 . . ?
H10D C10B H10F 109.5 . . ?
H10E C10B H10F 109.5 . . ?
C1A O1 C1B 3.1(4) . . ?
C1A O1 Si1 140.25(16) . . ?
C1B O1 Si1 142.1(5) . . ?
C5A O2A C2A 111.4(2) . . ?
C2B O2B C5B 105.4(8) . . ?
C8A S1A C7A 98.16(10) . . ?
C8B S1B C7B 98.2(4) . . ?
O1 Si1 C11 111.40(6) . . ?
O1 Si1 C12 112.97(6) . . ?
C11 Si1 C12 108.95(6) . . ?
O1 Si1 C13 101.62(5) . . ?
C11 Si1 C13 110.62(6) . . ?
C12 Si1 C13 111.15(6) . . ?

loop_
_geom_bond_atom_site_label_1
_geom_bond_atom_site_label_2
_geom_bond_distance
_geom_bond_site_symmetry_2
_geom_bond_publ_flag
C11 Si1 1.8595(14) . ?
C11 H11A 0.9800 . ?
C11 H11B 0.9800 . ?
C11 H11C 0.9800 . ?
C12 Si1 1.8642(14) . ?
C12 H12A 0.9800 . ?
C12 H12B 0.9800 . ?
C12 H12C 0.9800 . ?
C13 C16 1.5346(17) . ?
C13 C15 1.5365(17) . ?
C13 C14 1.5369(18) . ?
C13 Si1 1.8949(13) . ?
C14 H14A 0.9800 . ?
C14 H14B 0.9800 . ?
C14 H14C 0.9800 . ?
C15 H15A 0.9800 . ?
C15 H15B 0.9800 . ?
C15 H15C 0.9800 . ?
C16 H16A 0.9800 . ?
C16 H16B 0.9800 . ?
C16 H16C 0.9800 . ?
C1A O1 1.392(7) . ?
C1A C6A 1.550(3) . ?
C1A C9A 1.553(4) . ?
C1A C2A 1.565(5) . ?
C2A O2A 1.445(2) . ?
C2A C3A 1.502(2) . ?
C2A H2 1.0000 . ?
C3A C4A 1.324(2) . ?
C3A H3 0.9500 . ?
C4A C5A 1.516(4) . ?
C4A H4 0.9500 . ?
C5A O3A 1.181(6) . ?
C5A O2A 1.349(6) . ?
C6A C10A 1.530(2) . ?
C6A C7A 1.531(3) . ?
C6A H6 1.0000 . ?
C7A S1A 1.809(2) . ?
C7A H7A 0.9900 . ?
C7A H7B 0.9900 . ?
C8A C9A 1.525(2) . ?
C8A S1A 1.8051(18) . ?
C8A H8A 0.9900 . ?
C8A H8B 0.9900 . ?
C9A H9A 0.9900 . ?
C9A H9B 0.9900 . ?
C10A H10A 0.9800 . ?
C10A H10B 0.9800 . ?
C10A H10C 0.9800 . ?
C1B C2B 1.45(2) . ?
C1B O1 1.50(3) . ?
C1B C6B 1.532(7) . ?
C1B C9B 1.537(7) . ?
C2B O2B 1.451(7) . ?
C2B C3B 1.499(8) . ?
C2B H2BA 1.0000 . ?
C3B C4B 1.337(9) . ?
C3B H3BA 0.9500 . ?
C4B C5B 1.31(2) . ?
C4B H4BA 0.9500 . ?
C5B O3B 1.26(2) . ?
C5B O2B 1.503(19) . ?
C6B C7B 1.534(6) . ?
C6B C10B 1.546(8) . ?
C6B H6BA 1.0000 . ?
C7B S1B 1.803(6) . ?
C7B H7BA 0.9900 . ?
C7B H7BB 0.9900 . ?
C8B C9B 1.536(6) . ?
C8B S1B 1.799(5) . ?
C8B H8BA 0.9900 . ?
C8B H8BB 0.9900 . ?
C9B H9BA 0.9900 . ?
C9B H9BB 0.9900 . ?
C10B H10D 0.9800 . ?
C10B H10E 0.9800 . ?
C10B H10F 0.9800 . ?
O1 Si1 1.6556(9) . ?
